data_7214077
loop_
_publ_author_name
'Shukla, Rahul'
'Mohan, T. P.'
'Vishalakshi, B.'
'Chopra, Deepak'

_publ_section_title
;
 Experimental and theoretical analysis of lp&#x22EF;\p intermolecular
 interactions in derivatives of 1,2,4-triazoles
;
_journal_issue 9
_journal_name_full CrystEngComm
_journal_page_first 1702
_journal_paper_doi 10.1039/c3ce42286k
_journal_volume 16
_journal_year 2014
_chemical_formula_moiety 'C26 H23 Cl F N5 O2 S'
_chemical_formula_sum 'C26 H23 Cl F N5 O2 S'
_chemical_formula_weight 524.00
_chemical_name_systematic
; 
 ? 
;
_space_group_IT_number 2
_symmetry_cell_setting triclinic
_symmetry_Int_Tables_number 2
_symmetry_space_group_name_Hall '-P 1'
_symmetry_space_group_name_H-M 'P -1'
_atom_sites_solution_hydrogens geom
_atom_sites_solution_primary direct
_atom_sites_solution_secondary difmap
_audit_creation_method SHELXL-97
_cell_angle_alpha 71.303(4)
_cell_angle_beta 80.718(4)
_cell_angle_gamma 88.344(4)
_cell_formula_units_Z 2
_cell_length_a 6.2030(5)
_cell_length_b 13.8341(12)
_cell_length_c 15.1090(14)
_cell_measurement_reflns_used 9888
_cell_measurement_temperature 100(2)
_cell_measurement_theta_max 30.54
_cell_measurement_theta_min 2.44
_cell_volume 1211.68(19)
_computing_structure_refinement 'SHELXL-97 (Sheldrick, 1997)'
_computing_structure_solution 'SHELXS-97 (Sheldrick, 1990)'
_diffrn_ambient_temperature 100(2)
_diffrn_measured_fraction_theta_full 0.999
_diffrn_measured_fraction_theta_max 0.999
_diffrn_radiation_monochromator graphite
_diffrn_radiation_source 'fine-focus sealed tube'
_diffrn_radiation_type MoK\a
_diffrn_radiation_wavelength 0.71073
_diffrn_reflns_av_R_equivalents 0.0469
_diffrn_reflns_av_sigmaI/netI 0.0358
_diffrn_reflns_limit_h_max 7
_diffrn_reflns_limit_h_min -7
_diffrn_reflns_limit_k_max 15
_diffrn_reflns_limit_k_min -16
_diffrn_reflns_limit_l_max 17
_diffrn_reflns_limit_l_min -17
_diffrn_reflns_number 18352
_diffrn_reflns_theta_full 25.00
_diffrn_reflns_theta_max 25.00
_diffrn_reflns_theta_min 1.44
_exptl_absorpt_coefficient_mu 0.287
_exptl_absorpt_correction_T_max 0.9449
_exptl_absorpt_correction_T_min 0.8939
_exptl_absorpt_correction_type empirical
_exptl_absorpt_process_details SADABS
_exptl_crystal_colour green
_exptl_crystal_density_diffrn 1.436
_exptl_crystal_density_method 'not measured'
_exptl_crystal_description plate
_exptl_crystal_F_000 544
_exptl_crystal_size_max 0.40
_exptl_crystal_size_mid 0.20
_exptl_crystal_size_min 0.20
_refine_diff_density_max 0.230
_refine_diff_density_min -0.377
_refine_diff_density_rms 0.058
_refine_ls_extinction_method none
_refine_ls_goodness_of_fit_ref 1.048
_refine_ls_hydrogen_treatment constr
_refine_ls_matrix_type full
_refine_ls_number_parameters 325
_refine_ls_number_reflns 4264
_refine_ls_number_restraints 0
_refine_ls_restrained_S_all 1.048
_refine_ls_R_factor_all 0.0369
_refine_ls_R_factor_gt 0.0347
_refine_ls_shift/su_max 0.001
_refine_ls_shift/su_mean 0.000
_refine_ls_structure_factor_coef Fsqd
_refine_ls_weighting_details 'calc w=1/[\s^2^(Fo^2^)+(0.0527P)^2^+0.4261P] where P=(Fo^2^+2Fc^2^)/3'
_refine_ls_weighting_scheme calc
_refine_ls_wR_factor_gt 0.0936
_refine_ls_wR_factor_ref 0.0958
_reflns_number_gt 3955
_reflns_number_total 4264
_reflns_threshold_expression >2sigma(I)
_cod_data_source_file c3ce42286k.txt
_cod_data_source_block shelxl
_cod_depositor_comments
;
The following automatic conversions were performed:

'_symmetry_cell_setting' value 'Triclinic' changed to 'triclinic'
according to
/usr/data/users/saulius/automatic-downloads/current/RSC/lib/dictionaries/cif_core.dic
dictionary named 'cif_core.dic' version 2.4.2 from
2011-04-26.

'_exptl_absorpt_correction_type' value 'Empirical'
changed to 'empirical' according to
/usr/data/users/saulius/automatic-downloads/current/RSC/lib/dictionaries/cif_core.dic
dictionary named 'cif_core.dic' version 2.4.2 from 2011-04-26.

Automatic conversion script
Id: cif_fix_values 2281 2013-09-26 08:29:07Z andrius 
;
_cod_original_cell_volume 1211.68(18)
_cod_database_code 7214077

loop_
_symmetry_equiv_pos_as_xyz
'x, y, z'
'-x, -y, -z'

loop_
_atom_site_label
_atom_site_type_symbol
_atom_site_fract_x
_atom_site_fract_y
_atom_site_fract_z
_atom_site_U_iso_or_equiv
_atom_site_adp_type
_atom_site_occupancy
_atom_site_symmetry_multiplicity
_atom_site_calc_flag
_atom_site_refinement_flags
S1 S 0.36180(6) 1.11437(3) 0.14272(3) 0.02674(12) Uani 1 1 d .
Cl1 Cl 1.19358(7) 0.66281(3) -0.02128(3) 0.03676(14) Uani 1 1 d .
F1 F -0.22843(14) 0.45810(6) 0.43963(6) 0.0274(2) Uani 1 1 d .
O1 O -0.15881(19) 1.14692(9) 0.52972(8) 0.0329(3) Uani 1 1 d .
O2 O 0.20287(16) 0.51344(8) 0.37601(7) 0.0236(2) Uani 1 1 d .
N1 N -0.15044(19) 1.15698(9) 0.33896(9) 0.0214(3) Uani 1 1 d .
N2 N -0.01989(19) 1.03406(9) 0.25527(9) 0.0210(3) Uani 1 1 d .
N3 N 0.19581(19) 0.91715(9) 0.23314(8) 0.0188(3) Uani 1 1 d .
N4 N -0.13259(19) 0.94286(9) 0.30253(8) 0.0208(3) Uani 1 1 d .
N5 N 0.34215(19) 0.85977(9) 0.19179(8) 0.0209(3) Uani 1 1 d .
C1 C 0.0098(3) 1.20350(14) 0.45644(12) 0.0332(4) Uani 1 1 d .
H1A H 0.1459 1.2028 0.4830 0.040 Uiso 1 1 calc R
H1B H -0.0339 1.2753 0.4317 0.040 Uiso 1 1 calc R
C2 C 0.0524(2) 1.15853(13) 0.37611(11) 0.0259(3) Uani 1 1 d .
H2A H 0.1655 1.2002 0.3253 0.031 Uiso 1 1 calc R
H2B H 0.1062 1.0883 0.3994 0.031 Uiso 1 1 calc R
C3 C -0.3199(2) 1.09781(12) 0.41456(11) 0.0259(3) Uani 1 1 d .
H3A H -0.2743 1.0263 0.4398 0.031 Uiso 1 1 calc R
H3B H -0.4579 1.0976 0.3896 0.031 Uiso 1 1 calc R
C4 C -0.3536(3) 1.14628(13) 0.49227(12) 0.0307(4) Uani 1 1 d .
H4A H -0.4021 1.2172 0.4667 0.037 Uiso 1 1 calc R
H4B H -0.4699 1.1079 0.5435 0.037 Uiso 1 1 calc R
C5 C -0.1244(2) 1.13239(11) 0.25306(10) 0.0233(3) Uani 1 1 d .
H5A H -0.0364 1.1878 0.2028 0.028 Uiso 1 1 calc R
H5B H -0.2705 1.1315 0.2348 0.028 Uiso 1 1 calc R
C6 C 0.1821(2) 1.02252(11) 0.21111(10) 0.0207(3) Uani 1 1 d .
C7 C -0.0004(2) 0.87293(11) 0.28785(10) 0.0189(3) Uani 1 1 d .
C8 C 0.5388(2) 0.89344(12) 0.16127(10) 0.0223(3) Uani 1 1 d .
H8 H 0.5838 0.9558 0.1672 0.027 Uiso 1 1 calc R
C9 C 0.6938(2) 0.83423(12) 0.11693(10) 0.0220(3) Uani 1 1 d .
C10 C 0.9044(2) 0.87520(12) 0.07859(10) 0.0237(3) Uani 1 1 d .
H10 H 0.9423 0.9399 0.0819 0.028 Uiso 1 1 calc R
C11 C 1.0587(2) 0.82282(13) 0.03588(10) 0.0268(3) Uani 1 1 d .
H11 H 1.2014 0.8511 0.0093 0.032 Uiso 1 1 calc R
C12 C 1.0006(3) 0.72850(13) 0.03274(11) 0.0273(3) Uani 1 1 d .
C13 C 0.7930(3) 0.68530(12) 0.07098(11) 0.0277(3) Uani 1 1 d .
H13 H 0.7571 0.6200 0.0686 0.033 Uiso 1 1 calc R
C14 C 0.6398(2) 0.73877(12) 0.11251(11) 0.0252(3) Uani 1 1 d .
H14 H 0.4968 0.7104 0.1382 0.030 Uiso 1 1 calc R
C15 C -0.0545(2) 0.76333(11) 0.32626(10) 0.0190(3) Uani 1 1 d .
C16 C 0.1035(2) 0.68866(11) 0.33181(10) 0.0206(3) Uani 1 1 d .
H16 H 0.2531 0.7082 0.3097 0.025 Uiso 1 1 calc R
C17 C 0.0431(2) 0.58655(11) 0.36932(10) 0.0204(3) Uani 1 1 d .
C18 C -0.1735(2) 0.55885(11) 0.40314(10) 0.0214(3) Uani 1 1 d .
C19 C -0.3333(2) 0.63059(12) 0.39950(10) 0.0231(3) Uani 1 1 d .
H19 H -0.4820 0.6102 0.4233 0.028 Uiso 1 1 calc R
C20 C -0.2734(2) 0.73300(11) 0.36053(10) 0.0212(3) Uani 1 1 d .
H20 H -0.3823 0.7832 0.3570 0.025 Uiso 1 1 calc R
C21 C 0.2411(2) 0.46987(11) 0.30371(10) 0.0221(3) Uani 1 1 d .
C22 C 0.4288(3) 0.41329(12) 0.30209(12) 0.0294(4) Uani 1 1 d .
H22 H 0.5224 0.4070 0.3475 0.035 Uiso 1 1 calc R
C23 C 0.4780(3) 0.36604(13) 0.23326(13) 0.0361(4) Uani 1 1 d .
H23 H 0.6068 0.3274 0.2311 0.043 Uiso 1 1 calc R
C24 C 0.3406(3) 0.37488(13) 0.16778(12) 0.0355(4) Uani 1 1 d .
H24 H 0.3745 0.3422 0.1209 0.043 Uiso 1 1 calc R
C25 C 0.1541(3) 0.43127(13) 0.17065(12) 0.0346(4) Uani 1 1 d .
H25 H 0.0597 0.4371 0.1256 0.042 Uiso 1 1 calc R
C26 C 0.1029(3) 0.47967(12) 0.23869(11) 0.0288(4) Uani 1 1 d .
H26 H -0.0252 0.5188 0.2404 0.035 Uiso 1 1 calc R

loop_
_atom_site_aniso_label
_atom_site_aniso_U_11
_atom_site_aniso_U_22
_atom_site_aniso_U_33
_atom_site_aniso_U_23
_atom_site_aniso_U_13
_atom_site_aniso_U_12
S1 0.0254(2) 0.0223(2) 0.0270(2) -0.00197(16) 0.00019(15) -0.00452(15)
Cl1 0.0336(2) 0.0430(3) 0.0321(2) -0.01501(19) 0.00414(17) 0.00992(18)
F1 0.0286(5) 0.0211(5) 0.0290(5) -0.0053(4) 0.0011(4) -0.0069(4)
O1 0.0353(6) 0.0395(7) 0.0224(6) -0.0109(5) 0.0030(5) -0.0079(5)
O2 0.0250(5) 0.0213(5) 0.0248(5) -0.0084(4) -0.0035(4) 0.0039(4)
N1 0.0201(6) 0.0216(6) 0.0221(6) -0.0069(5) -0.0019(5) -0.0008(5)
N2 0.0216(6) 0.0189(6) 0.0212(6) -0.0055(5) -0.0013(5) -0.0009(5)
N3 0.0180(6) 0.0191(6) 0.0185(6) -0.0056(5) -0.0007(5) -0.0006(5)
N4 0.0214(6) 0.0200(6) 0.0202(6) -0.0059(5) -0.0015(5) -0.0015(5)
N5 0.0213(6) 0.0224(6) 0.0173(6) -0.0061(5) 0.0009(5) 0.0012(5)
C1 0.0314(9) 0.0421(10) 0.0270(8) -0.0139(7) 0.0006(7) -0.0119(7)
C2 0.0211(7) 0.0325(9) 0.0232(8) -0.0088(7) -0.0002(6) -0.0051(6)
C3 0.0187(7) 0.0277(8) 0.0306(8) -0.0111(7) 0.0020(6) -0.0024(6)
C4 0.0274(8) 0.0317(9) 0.0318(9) -0.0137(7) 0.0065(7) -0.0040(6)
C5 0.0260(8) 0.0207(7) 0.0230(8) -0.0059(6) -0.0062(6) 0.0039(6)
C6 0.0226(7) 0.0221(7) 0.0183(7) -0.0069(6) -0.0050(6) -0.0001(6)
C7 0.0180(7) 0.0230(8) 0.0161(7) -0.0069(6) -0.0022(5) -0.0004(5)
C8 0.0220(7) 0.0246(8) 0.0201(7) -0.0067(6) -0.0030(6) -0.0015(6)
C9 0.0219(7) 0.0273(8) 0.0149(7) -0.0046(6) -0.0020(5) 0.0003(6)
C10 0.0229(7) 0.0288(8) 0.0182(7) -0.0062(6) -0.0021(6) -0.0017(6)
C11 0.0201(7) 0.0376(9) 0.0198(7) -0.0066(7) 0.0001(6) -0.0007(6)
C12 0.0272(8) 0.0349(9) 0.0177(7) -0.0068(6) -0.0020(6) 0.0073(6)
C13 0.0306(8) 0.0264(8) 0.0243(8) -0.0074(6) -0.0011(6) 0.0009(6)
C14 0.0225(7) 0.0277(8) 0.0215(7) -0.0048(6) 0.0013(6) -0.0022(6)
C15 0.0210(7) 0.0218(7) 0.0143(7) -0.0065(6) -0.0017(5) -0.0020(5)
C16 0.0186(7) 0.0235(8) 0.0191(7) -0.0072(6) -0.0002(5) -0.0022(6)
C17 0.0214(7) 0.0232(8) 0.0177(7) -0.0083(6) -0.0025(5) 0.0017(6)
C18 0.0269(8) 0.0196(7) 0.0167(7) -0.0051(6) -0.0010(6) -0.0049(6)
C19 0.0191(7) 0.0286(8) 0.0195(7) -0.0066(6) 0.0015(6) -0.0039(6)
C20 0.0197(7) 0.0256(8) 0.0177(7) -0.0074(6) -0.0008(5) 0.0022(6)
C21 0.0241(7) 0.0167(7) 0.0226(7) -0.0054(6) 0.0042(6) -0.0043(6)
C22 0.0232(8) 0.0250(8) 0.0386(9) -0.0097(7) -0.0014(7) -0.0006(6)
C23 0.0299(9) 0.0283(9) 0.0477(11) -0.0150(8) 0.0058(8) 0.0033(7)
C24 0.0430(10) 0.0296(9) 0.0328(9) -0.0152(7) 0.0084(7) -0.0018(7)
C25 0.0433(10) 0.0345(9) 0.0269(8) -0.0121(7) -0.0033(7) 0.0009(7)
C26 0.0304(8) 0.0289(8) 0.0264(8) -0.0094(7) -0.0018(6) 0.0056(6)

loop_
_atom_type_symbol
_atom_type_description
_atom_type_scat_dispersion_real
_atom_type_scat_dispersion_imag
_atom_type_scat_source
C C 0.0033 0.0016 'International Tables Vol C Tables 4.2.6.8 and 6.1.1.4'
H H 0.0000 0.0000 'International Tables Vol C Tables 4.2.6.8 and 6.1.1.4'
N N 0.0061 0.0033 'International Tables Vol C Tables 4.2.6.8 and 6.1.1.4'
O O 0.0106 0.0060 'International Tables Vol C Tables 4.2.6.8 and 6.1.1.4'
F F 0.0171 0.0103 'International Tables Vol C Tables 4.2.6.8 and 6.1.1.4'
S S 0.1246 0.1234 'International Tables Vol C Tables 4.2.6.8 and 6.1.1.4'
Cl Cl 0.1484 0.1585 'International Tables Vol C Tables 4.2.6.8 and 6.1.1.4'

loop_
_geom_angle_atom_site_label_1
_geom_angle_atom_site_label_2
_geom_angle_atom_site_label_3
_geom_angle
C4 O1 C1 109.91(12)
C17 O2 C21 116.86(11)
C5 N1 C2 114.46(12)
C5 N1 C3 115.55(12)
C2 N1 C3 110.01(12)
C6 N2 N4 113.40(12)
C6 N2 C5 126.10(12)
N4 N2 C5 120.45(11)
C7 N3 C6 108.33(11)
C7 N3 N5 120.00(11)
C6 N3 N5 129.58(11)
C7 N4 N2 105.06(11)
C8 N5 N3 118.32(12)
O1 C1 C2 111.17(13)
O1 C1 H1A 109.4
C2 C1 H1A 109.4
O1 C1 H1B 109.4
C2 C1 H1B 109.4
H1A C1 H1B 108.0
N1 C2 C1 109.16(13)
N1 C2 H2A 109.8
C1 C2 H2A 109.8
N1 C2 H2B 109.8
C1 C2 H2B 109.8
H2A C2 H2B 108.3
N1 C3 C4 108.33(12)
N1 C3 H3A 110.0
C4 C3 H3A 110.0
N1 C3 H3B 110.0
C4 C3 H3B 110.0
H3A C3 H3B 108.4
O1 C4 C3 111.22(13)
O1 C4 H4A 109.4
C3 C4 H4A 109.4
O1 C4 H4B 109.4
C3 C4 H4B 109.4
H4A C4 H4B 108.0
N1 C5 N2 116.33(12)
N1 C5 H5A 108.2
N2 C5 H5A 108.2
N1 C5 H5B 108.2
N2 C5 H5B 108.2
H5A C5 H5B 107.4
N2 C6 N3 102.81(12)
N2 C6 S1 127.53(11)
N3 C6 S1 129.60(11)
N4 C7 N3 110.39(12)
N4 C7 C15 123.50(13)
N3 C7 C15 126.09(12)
N5 C8 C9 118.84(14)
N5 C8 H8 120.6
C9 C8 H8 120.6
C14 C9 C10 119.21(14)
C14 C9 C8 122.66(13)
C10 C9 C8 118.12(14)
C11 C10 C9 120.92(15)
C11 C10 H10 119.5
C9 C10 H10 119.5
C12 C11 C10 118.52(14)
C12 C11 H11 120.7
C10 C11 H11 120.7
C11 C12 C13 121.93(14)
C11 C12 Cl1 118.62(12)
C13 C12 Cl1 119.44(13)
C14 C13 C12 119.01(15)
C14 C13 H13 120.5
C12 C13 H13 120.5
C13 C14 C9 120.41(14)
C13 C14 H14 119.8
C9 C14 H14 119.8
C16 C15 C20 118.96(13)
C16 C15 C7 122.75(13)
C20 C15 C7 118.27(13)
C17 C16 C15 120.23(13)
C17 C16 H16 119.9
C15 C16 H16 119.9
C18 C17 C16 119.58(13)
C18 C17 O2 120.95(13)
C16 C17 O2 119.41(13)
F1 C18 C17 118.40(13)
F1 C18 C19 119.93(13)
C17 C18 C19 121.67(14)
C18 C19 C20 118.81(13)
C18 C19 H19 120.6
C20 C19 H19 120.6
C19 C20 C15 120.74(13)
C19 C20 H20 119.6
C15 C20 H20 119.6
C26 C21 C22 121.31(14)
C26 C21 O2 123.51(13)
C22 C21 O2 115.17(14)
C21 C22 C23 119.05(16)
C21 C22 H22 120.5
C23 C22 H22 120.5
C24 C23 C22 120.30(16)
C24 C23 H23 119.9
C22 C23 H23 119.9
C25 C24 C23 119.85(16)
C25 C24 H24 120.1
C23 C24 H24 120.1
C24 C25 C26 120.65(17)
C24 C25 H25 119.7
C26 C25 H25 119.7
C21 C26 C25 118.83(15)
C21 C26 H26 120.6
C25 C26 H26 120.6

loop_
_geom_bond_atom_site_label_1
_geom_bond_atom_site_label_2
_geom_bond_distance
S1 C6 1.6713(15)
Cl1 C12 1.7386(15)
F1 C18 1.3553(17)
O1 C4 1.416(2)
O1 C1 1.4319(19)
O2 C17 1.3871(17)
O2 C21 1.3940(18)
N1 C5 1.4278(19)
N1 C2 1.4611(19)
N1 C3 1.4637(19)
N2 C6 1.3520(19)
N2 N4 1.3794(17)
N2 C5 1.4829(19)
N3 C7 1.3902(18)
N3 C6 1.3905(19)
N3 N5 1.3921(16)
N4 C7 1.3004(19)
N5 C8 1.2774(19)
C1 C2 1.517(2)
C1 H1A 0.9900
C1 H1B 0.9900
C2 H2A 0.9900
C2 H2B 0.9900
C3 C4 1.513(2)
C3 H3A 0.9900
C3 H3B 0.9900
C4 H4A 0.9900
C4 H4B 0.9900
C5 H5A 0.9900
C5 H5B 0.9900
C7 C15 1.467(2)
C8 C9 1.464(2)
C8 H8 0.9500
C9 C14 1.396(2)
C9 C10 1.397(2)
C10 C11 1.385(2)
C10 H10 0.9500
C11 C12 1.381(2)
C11 H11 0.9500
C12 C13 1.390(2)
C13 C14 1.382(2)
C13 H13 0.9500
C14 H14 0.9500
C15 C16 1.395(2)
C15 C20 1.398(2)
C16 C17 1.380(2)
C16 H16 0.9500
C17 C18 1.377(2)
C18 C19 1.377(2)
C19 C20 1.385(2)
C19 H19 0.9500
C20 H20 0.9500
C21 C26 1.378(2)
C21 C22 1.385(2)
C22 C23 1.387(2)
C22 H22 0.9500
C23 C24 1.381(3)
C23 H23 0.9500
C24 C25 1.379(3)
C24 H24 0.9500
C25 C26 1.389(2)
C25 H25 0.9500
C26 H26 0.9500

loop_
_geom_torsion_atom_site_label_1
_geom_torsion_atom_site_label_2
_geom_torsion_atom_site_label_3
_geom_torsion_atom_site_label_4
_geom_torsion
C6 N2 N4 C7 -0.15(16)
C5 N2 N4 C7 177.57(12)
C7 N3 N5 C8 -163.85(13)
C6 N3 N5 C8 34.6(2)
C4 O1 C1 C2 -58.37(18)
C5 N1 C2 C1 170.00(13)
C3 N1 C2 C1 -57.94(16)
O1 C1 C2 N1 57.46(18)
C5 N1 C3 C4 -169.66(13)
C2 N1 C3 C4 58.85(16)
C1 O1 C4 C3 59.87(17)
N1 C3 C4 O1 -60.10(17)
C2 N1 C5 N2 56.53(17)
C3 N1 C5 N2 -72.83(16)
C6 N2 C5 N1 -109.41(16)
N4 N2 C5 N1 73.18(17)
N4 N2 C6 N3 -0.47(15)
C5 N2 C6 N3 -178.03(13)
N4 N2 C6 S1 176.71(11)
C5 N2 C6 S1 -0.8(2)
C7 N3 C6 N2 0.87(15)
N5 N3 C6 N2 164.07(13)
C7 N3 C6 S1 -176.22(12)
N5 N3 C6 S1 -13.0(2)
N2 N4 C7 N3 0.72(15)
N2 N4 C7 C15 179.64(12)
C6 N3 C7 N4 -1.05(16)
N5 N3 C7 N4 -166.14(12)
C6 N3 C7 C15 -179.93(13)
N5 N3 C7 C15 15.0(2)
N3 N5 C8 C9 -179.49(12)
N5 C8 C9 C14 -4.6(2)
N5 C8 C9 C10 176.04(13)
C14 C9 C10 C11 0.5(2)
C8 C9 C10 C11 179.84(14)
C9 C10 C11 C12 -0.6(2)
C10 C11 C12 C13 0.0(2)
C10 C11 C12 Cl1 179.73(11)
C11 C12 C13 C14 0.7(2)
Cl1 C12 C13 C14 -179.04(12)
C12 C13 C14 C9 -0.8(2)
C10 C9 C14 C13 0.2(2)
C8 C9 C14 C13 -179.11(14)
N4 C7 C15 C16 -162.62(14)
N3 C7 C15 C16 16.1(2)
N4 C7 C15 C20 16.0(2)
N3 C7 C15 C20 -165.30(13)
C20 C15 C16 C17 1.0(2)
C7 C15 C16 C17 179.51(13)
C15 C16 C17 C18 -1.4(2)
C15 C16 C17 O2 -178.71(12)
C21 O2 C17 C18 85.58(16)
C21 O2 C17 C16 -97.16(15)
C16 C17 C18 F1 -179.98(12)
O2 C17 C18 F1 -2.7(2)
C16 C17 C18 C19 0.8(2)
O2 C17 C18 C19 178.10(13)
F1 C18 C19 C20 -178.99(13)
C17 C18 C19 C20 0.2(2)
C18 C19 C20 C15 -0.6(2)
C16 C15 C20 C19 0.1(2)
C7 C15 C20 C19 -178.56(13)
C17 O2 C21 C26 -13.58(19)
C17 O2 C21 C22 167.52(13)
C26 C21 C22 C23 0.2(2)
O2 C21 C22 C23 179.14(13)
C21 C22 C23 C24 -0.4(2)
C22 C23 C24 C25 0.2(3)
C23 C24 C25 C26 0.2(3)
C22 C21 C26 C25 0.2(2)
O2 C21 C26 C25 -178.64(14)
C24 C25 C26 C21 -0.4(2)
